data_7054019
loop_
_publ_author_name
'Dhara, Anamika'
'Jana, Atanu'
'Guchhait, Nikhil'
'Ghosh, Prasanta'
'Kar, Susanta K.'

_publ_section_title
;
 Rhodamine-based molecular clips for highly selective recognition of Al3+
 ions: synthesis, crystal structure and spectroscopic properties
;
_journal_issue 4
_journal_name_full 'New Journal of Chemistry'
_journal_page_first 1627
_journal_paper_doi 10.1039/c3nj01447a
_journal_volume 38
_journal_year 2014
_chemical_formula_moiety C35H36N4O4
_chemical_formula_sum 'C35 H36 N4 O4'
_chemical_formula_weight 576.68
_chemical_name_systematic
; 
 ? 
;
_space_group_IT_number 4
_symmetry_cell_setting monoclinic
_symmetry_space_group_name_Hall 'P 2yb'
_symmetry_space_group_name_H-M 'P 1 21 1'
_atom_sites_solution_hydrogens geom
_atom_sites_solution_primary direct
_atom_sites_solution_secondary difmap
_audit_creation_method SHELXL-97
_cell_angle_alpha 90.00
_cell_angle_beta 102.556(2)
_cell_angle_gamma 90.00
_cell_formula_units_Z 4
_cell_length_a 9.3382(4)
_cell_length_b 27.1749(12)
_cell_length_c 12.0639(5)
_cell_measurement_temperature 293(2)
_cell_measurement_theta_max 28.3
_cell_measurement_theta_min 1.5
_cell_volume 2988.2(2)
_computing_structure_refinement 'SHELXL-97 (Sheldrick, 1997)'
_computing_structure_solution 'SHELXS-97 (Sheldrick, 1990)'
_diffrn_ambient_temperature 293(2)
_diffrn_measured_fraction_theta_full 0.958
_diffrn_measured_fraction_theta_max 0.958
_diffrn_radiation_monochromator graphite
_diffrn_radiation_source 'fine-focus sealed tube'
_diffrn_radiation_type MoK\a
_diffrn_radiation_wavelength 0.71073
_diffrn_reflns_av_R_equivalents 0.0446
_diffrn_reflns_av_sigmaI/netI 0.0532
_diffrn_reflns_limit_h_max 12
_diffrn_reflns_limit_h_min -12
_diffrn_reflns_limit_k_max 36
_diffrn_reflns_limit_k_min -36
_diffrn_reflns_limit_l_max 14
_diffrn_reflns_limit_l_min -14
_diffrn_reflns_number 38950
_diffrn_reflns_theta_full 28.26
_diffrn_reflns_theta_max 28.26
_diffrn_reflns_theta_min 1.50
_exptl_absorpt_coefficient_mu 0.085
_exptl_absorpt_correction_T_max 0.999
_exptl_absorpt_correction_T_min 0.998
_exptl_absorpt_correction_type multi-scan
_exptl_absorpt_process_details SADABS
_exptl_crystal_colour Pink
_exptl_crystal_density_diffrn 1.282
_exptl_crystal_density_method 'not measured'
_exptl_crystal_description Block
_exptl_crystal_F_000 1224
_refine_diff_density_max 0.704
_refine_diff_density_min -0.558
_refine_diff_density_rms 0.054
_refine_ls_abs_structure_details 'Flack H D (1983), Acta Cryst. A39, 876-881'
_refine_ls_abs_structure_Flack 0.5(15)
_refine_ls_extinction_method none
_refine_ls_goodness_of_fit_ref 1.121
_refine_ls_hydrogen_treatment mixed
_refine_ls_matrix_type full
_refine_ls_number_parameters 755
_refine_ls_number_reflns 13485
_refine_ls_number_restraints 1
_refine_ls_restrained_S_all 1.121
_refine_ls_R_factor_all 0.1231
_refine_ls_R_factor_gt 0.0775
_refine_ls_shift/su_max 0.121
_refine_ls_shift/su_mean 0.007
_refine_ls_structure_factor_coef Fsqd
_refine_ls_weighting_details 'calc w=1/[\s^2^(Fo^2^)+(0.1103P)^2^+0.6274P] where P=(Fo^2^+2Fc^2^)/3'
_refine_ls_weighting_scheme calc
_refine_ls_wR_factor_gt 0.2001
_refine_ls_wR_factor_ref 0.2308
_reflns_number_gt 8370
_reflns_number_total 13485
_reflns_threshold_expression >2sigma(I)
_cod_data_source_file c3nj01447a2.cif
_cod_data_source_block kar10
_cod_depositor_comments
;
The following automatic conversions were performed:

'_symmetry_cell_setting' value 'Monoclinic' changed to 'monoclinic'
according to
/usr/data/users/saulius/crontab/automatic-downloads/current/RSC/lib/dictionaries/cif_core.dic
dictionary named 'cif_core.dic' version 2.4.2 from 2011-04-26.

Automatic conversion script
Id: cif_fix_values 2281 2013-09-26 08:29:07Z andrius 
;
_cod_original_sg_symbol_H-M P21
_cod_database_code 7054019

loop_
_symmetry_equiv_pos_as_xyz
'x, y, z'
'-x, y+1/2, -z'

loop_
_atom_site_label
_atom_site_type_symbol
_atom_site_fract_x
_atom_site_fract_y
_atom_site_fract_z
_atom_site_U_iso_or_equiv
_atom_site_adp_type
_atom_site_occupancy
_atom_site_symmetry_multiplicity
_atom_site_calc_flag
_atom_site_refinement_flags
O1 O -0.1565(3) 0.29865(12) -0.0615(3) 0.0772(11) Uani 1 1 d .
O2 O 0.1272(3) 0.12571(11) 0.2698(2) 0.0554(8) Uani 1 1 d .
O11 O 0.5949(4) 0.30772(15) 0.3184(3) 0.0880(12) Uani 1 1 d .
H11A H 0.6618 0.3274 0.3392 0.132 Uiso 1 1 calc R
O12 O 0.3418(3) 0.26469(11) 0.2465(3) 0.0609(8) Uani 1 1 d .
H12A H 0.2532 0.2673 0.2419 0.073 Uiso 1 1 calc R
N3 N 0.0543(6) 0.2161(2) 0.5879(4) 0.104(2) Uani 1 1 d .
N4 N 0.2746(5) 0.03048(16) -0.0147(4) 0.0703(12) Uani 1 1 d .
N15 N -0.0338(3) 0.23529(12) 0.0455(3) 0.0465(8) Uani 1 1 d .
N16 N 0.1053(3) 0.25434(12) 0.0828(3) 0.0488(8) Uani 1 1 d .
C1 C 0.0223(4) 0.14746(14) 0.0748(3) 0.0413(9) Uani 1 1 d .
C2 C 0.0186(5) 0.13541(18) -0.0383(4) 0.0579(11) Uani 1 1 d .
H2A H -0.0426 0.1534 -0.0951 0.070 Uiso 1 1 calc R
C3 C 0.1010(5) 0.0983(2) -0.0693(4) 0.0650(13) Uani 1 1 d .
H3A H 0.0976 0.0924 -0.1457 0.078 Uiso 1 1 calc R
C4 C 0.1910(4) 0.06898(16) 0.0146(3) 0.0480(10) Uani 1 1 d .
C5 C 0.1947(4) 0.08056(15) 0.1273(4) 0.0471(10) Uani 1 1 d .
H5A H 0.2546 0.0624 0.1845 0.056 Uiso 1 1 calc R
C6 C 0.1115(4) 0.11839(14) 0.1559(3) 0.0424(9) Uani 1 1 d .
C7 C 0.3613(5) -0.00047(18) 0.0735(5) 0.0707(14) Uani 1 1 d .
H7A H 0.3755 -0.0321 0.0403 0.085 Uiso 1 1 calc R
H7B H 0.3052 -0.0061 0.1312 0.085 Uiso 1 1 calc R
C8 C -0.0298(4) 0.19739(14) 0.2326(3) 0.0412(9) Uani 1 1 d .
C9 C 0.0600(4) 0.16606(14) 0.3071(3) 0.0442(9) Uani 1 1 d .
C10 C 0.0896(5) 0.17226(18) 0.4237(4) 0.0623(13) Uani 1 1 d .
H10A H 0.1503 0.1498 0.4699 0.075 Uiso 1 1 calc R
C11 C 0.0311(5) 0.21098(19) 0.4727(4) 0.0637(13) Uani 1 1 d .
C12 C -0.0586(6) 0.24434(18) 0.3966(4) 0.0680(14) Uani 1 1 d .
H12B H -0.0961 0.2720 0.4257 0.082 Uiso 1 1 calc R
C13 C -0.0904(5) 0.23682(16) 0.2835(4) 0.0554(11) Uani 1 1 d .
H13A H -0.1545 0.2583 0.2374 0.066 Uiso 1 1 calc R
C45 C -0.2307(4) 0.18641(14) 0.0582(3) 0.0431(9) Uani 1 1 d .
C46 C -0.3240(5) 0.15067(17) 0.0781(4) 0.0554(11) Uani 1 1 d .
H46A H -0.2892 0.1226 0.1194 0.067 Uiso 1 1 calc R
C47 C -0.4741(5) 0.15767(19) 0.0342(4) 0.0637(12) Uani 1 1 d .
H47A H -0.5408 0.1343 0.0481 0.076 Uiso 1 1 calc R
C48 C -0.5239(5) 0.1984(2) -0.0286(4) 0.0648(13) Uani 1 1 d .
H48A H -0.6243 0.2022 -0.0564 0.078 Uiso 1 1 calc R
C49 C -0.4301(5) 0.23382(18) -0.0519(4) 0.0622(12) Uani 1 1 d .
H49A H -0.4640 0.2611 -0.0964 0.075 Uiso 1 1 calc R
C50 C -0.2823(4) 0.22684(16) -0.0056(4) 0.0499(10) Uani 1 1 d .
C94 C 0.0366(14) 0.2888(5) 0.6740(12) 0.213(6) Uiso 1 1 d .
H94A H -0.0137 0.3120 0.7120 0.320 Uiso 1 1 calc R
H94B H 0.0553 0.3035 0.6062 0.320 Uiso 1 1 calc R
H94C H 0.1280 0.2798 0.7233 0.320 Uiso 1 1 calc R
C95 C -0.0450(10) 0.2494(4) 0.6472(8) 0.139(3) Uiso 1 1 d .
H95A H -0.1371 0.2573 0.5955 0.167 Uiso 1 1 calc R
H95B H -0.0651 0.2336 0.7142 0.167 Uiso 1 1 calc R
C96 C 0.1538(9) 0.1815(3) 0.6674(6) 0.110(2) Uani 1 1 d .
H96A H 0.1336 0.1834 0.7429 0.132 Uiso 1 1 calc R
H96B H 0.1375 0.1479 0.6405 0.132 Uiso 1 1 calc R
C97 C 0.2996(11) 0.1954(4) 0.6707(7) 0.140(3) Uani 1 1 d .
H97A H 0.3651 0.1741 0.7215 0.211 Uiso 1 1 calc R
H97B H 0.3144 0.2288 0.6969 0.211 Uiso 1 1 calc R
H97C H 0.3190 0.1929 0.5960 0.211 Uiso 1 1 calc R
C98 C 0.5087(6) 0.0195(3) 0.1302(6) 0.0899(18) Uani 1 1 d .
H98A H 0.5560 -0.0029 0.1882 0.135 Uiso 1 1 calc R
H98B H 0.4966 0.0509 0.1638 0.135 Uiso 1 1 calc R
H98C H 0.5679 0.0235 0.0750 0.135 Uiso 1 1 calc R
C99 C 0.2709(11) 0.0184(4) -0.1318(6) 0.137(4) Uani 1 1 d .
H99A H 0.3045 -0.0153 -0.1348 0.164 Uiso 1 1 calc R
H99B H 0.1697 0.0196 -0.1735 0.164 Uiso 1 1 calc R
C100 C 0.3543(12) 0.0484(5) -0.1874(10) 0.199(6) Uani 1 1 d .
H10B H 0.3440 0.0373 -0.2643 0.299 Uiso 1 1 calc R
H10C H 0.4556 0.0466 -0.1489 0.299 Uiso 1 1 calc R
H10D H 0.3207 0.0817 -0.1872 0.299 Uiso 1 1 calc R
C105 C -0.0663(4) 0.18967(14) 0.1058(3) 0.0406(9) Uani 1 1 d .
C106 C -0.1555(5) 0.25932(15) -0.0143(4) 0.0510(10) Uani 1 1 d .
C115 C 0.5715(5) 0.3520(2) 0.1422(5) 0.0714(14) Uani 1 1 d .
H11B H 0.6615 0.3675 0.1675 0.086 Uiso 1 1 calc R
C116 C 0.5203(5) 0.31961(17) 0.2113(4) 0.0603(12) Uani 1 1 d .
C117 C 0.3842(4) 0.29671(14) 0.1745(4) 0.0490(10) Uani 1 1 d .
C118 C 0.3003(5) 0.30762(16) 0.0658(4) 0.0534(10) Uani 1 1 d .
C119 C 0.4892(6) 0.3616(2) 0.0348(5) 0.0869(18) Uani 1 1 d .
H11C H 0.5258 0.3830 -0.0125 0.104 Uiso 1 1 calc R
C120 C 0.3551(6) 0.34042(19) -0.0035(5) 0.0724(14) Uani 1 1 d .
H12C H 0.3005 0.3478 -0.0757 0.087 Uiso 1 1 calc R
C132 C 0.1561(5) 0.28635(14) 0.0238(4) 0.0531(10) Uani 1 1 d .
H13B H 0.1005 0.2961 -0.0464 0.064 Uiso 1 1 calc R
O3 O 0.1204(3) 0.53814(10) 0.7554(2) 0.0528(7) Uani 1 1 d .
O4 O -0.1733(3) 0.36649(11) 0.4148(3) 0.0613(8) Uani 1 1 d .
O15 O 0.4684(6) 0.26891(18) 0.5027(4) 0.1172(17) Uani 1 1 d .
H15A H 0.5030 0.2769 0.4484 0.176 Uiso 1 1 calc R
O16 O 0.2392(5) 0.32944(15) 0.4525(3) 0.0933(12) Uani 1 1 d .
H16B H 0.1711 0.3491 0.4449 0.140 Uiso 1 1 calc R
N1 N 0.2800(5) 0.63128(15) 0.4729(3) 0.0656(11) Uani 1 1 d .
N2 N 0.0550(5) 0.44536(16) 1.0727(3) 0.0716(12) Uani 1 1 d .
N13 N -0.0394(3) 0.42565(11) 0.5275(3) 0.0436(8) Uani 1 1 d .
N14 N 0.0877(4) 0.39961(13) 0.5365(3) 0.0534(9) Uani 1 1 d .
C31 C 0.1972(4) 0.58273(14) 0.6131(3) 0.0441(9) Uani 1 1 d .
H31A H 0.2522 0.6019 0.6710 0.053 Uiso 1 1 calc R
C32 C 0.1121(4) 0.54364(13) 0.6403(3) 0.0383(8) Uani 1 1 d .
C33 C 0.0294(4) 0.51388(13) 0.5591(3) 0.0392(9) Uani 1 1 d .
C34 C 0.0338(5) 0.52485(18) 0.4464(3) 0.0536(11) Uani 1 1 d .
H34A H -0.0199 0.5053 0.3889 0.064 Uiso 1 1 calc R
C35 C 0.1135(5) 0.56299(18) 0.4176(4) 0.0601(12) Uani 1 1 d .
H35A H 0.1106 0.5693 0.3413 0.072 Uiso 1 1 calc R
C36 C 0.1999(4) 0.59302(15) 0.5011(4) 0.0473(10) Uani 1 1 d .
C37 C 0.0572(4) 0.49717(13) 0.7906(3) 0.0380(8) Uani 1 1 d .
C38 C 0.0854(4) 0.49151(16) 0.9067(4) 0.0484(10) Uani 1 1 d .
H38A H 0.1414 0.5149 0.9533 0.058 Uiso 1 1 calc R
C39 C 0.0306(5) 0.45071(16) 0.9554(4) 0.0502(10) Uani 1 1 d .
C40 C -0.0549(5) 0.41764(16) 0.8810(4) 0.0561(11) Uani 1 1 d .
H40A H -0.0935 0.3902 0.9101 0.067 Uiso 1 1 calc R
C41 C -0.0832(5) 0.42467(16) 0.7662(4) 0.0522(10) Uani 1 1 d .
H41A H -0.1415 0.4019 0.7195 0.063 Uiso 1 1 calc R
C42 C -0.0280(4) 0.46463(13) 0.7163(3) 0.0375(8) Uani 1 1 d .
C43 C 0.3566(6) 0.66538(17) 0.5600(4) 0.0651(13) Uani 1 1 d .
H43A H 0.2960 0.6708 0.6149 0.078 Uiso 1 1 calc R
H43B H 0.3674 0.6967 0.5244 0.078 Uiso 1 1 calc R
C44 C 0.2764(7) 0.6448(2) 0.3531(6) 0.0929(18) Uani 1 1 d .
H44A H 0.1764 0.6428 0.3092 0.112 Uiso 1 1 calc R
H44B H 0.3096 0.6785 0.3499 0.112 Uiso 1 1 calc R
C51 C -0.2841(4) 0.43893(14) 0.4782(3) 0.0413(9) Uani 1 1 d .
C52 C -0.4351(4) 0.43471(18) 0.4355(4) 0.0550(11) Uani 1 1 d .
H52A H -0.4740 0.4079 0.3912 0.066 Uiso 1 1 calc R
C53 C -0.5245(5) 0.47123(19) 0.4605(4) 0.0617(12) Uani 1 1 d .
H53A H -0.6256 0.4688 0.4349 0.074 Uiso 1 1 calc R
C54 C -0.4639(5) 0.51206(18) 0.5246(4) 0.0612(12) Uani 1 1 d .
H54A H -0.5261 0.5369 0.5389 0.073 Uiso 1 1 calc R
C55 C -0.3165(5) 0.51669(16) 0.5667(3) 0.0505(10) Uani 1 1 d .
H55A H -0.2778 0.5443 0.6082 0.061 Uiso 1 1 calc R
C56 C -0.2259(4) 0.47860(14) 0.5454(3) 0.0409(9) Uani 1 1 d .
C89 C 0.1524(7) 0.4795(2) 1.1469(4) 0.0803(17) Uani 1 1 d .
H89A H 0.1314 0.4786 1.2222 0.096 Uiso 1 1 calc R
H89B H 0.1340 0.5127 1.1178 0.096 Uiso 1 1 calc R
C90 C 0.3069(8) 0.4672(3) 1.1548(5) 0.113(2) Uani 1 1 d .
H90A H 0.3677 0.4900 1.2047 0.170 Uiso 1 1 calc R
H90B H 0.3287 0.4690 1.0807 0.170 Uiso 1 1 calc R
H90C H 0.3255 0.4344 1.1842 0.170 Uiso 1 1 calc R
C91 C -0.0017(10) 0.4031(3) 1.1198(8) 0.129(3) Uiso 1 1 d .
H91A H -0.1061 0.4093 1.1088 0.155 Uiso 1 1 calc R
H91B H 0.0078 0.3764 1.0685 0.155 Uiso 1 1 calc R
C92 C -0.1655(4) 0.40519(14) 0.4669(3) 0.0434(9) Uani 1 1 d .
C93 C -0.0613(4) 0.47189(13) 0.5893(3) 0.0378(8) Uani 1 1 d .
C107 C 0.5047(7) 0.6483(2) 0.6219(5) 0.0896(18) Uani 1 1 d .
H10E H 0.5472 0.6725 0.6774 0.134 Uiso 1 1 calc R
H10F H 0.5668 0.6439 0.5689 0.134 Uiso 1 1 calc R
H10G H 0.4952 0.6176 0.6591 0.134 Uiso 1 1 calc R
C121 C 0.2009(5) 0.40983(15) 0.6069(4) 0.0545(10) Uani 1 1 d .
H12D H 0.2034 0.4381 0.6506 0.065 Uiso 1 1 calc R
C122 C 0.3336(5) 0.37785(16) 0.6233(4) 0.0553(11) Uani 1 1 d .
C123 C 0.3391(6) 0.3402(2) 0.5466(4) 0.0697(14) Uani 1 1 d .
C124 C 0.4434(6) 0.3844(2) 0.7152(5) 0.0767(15) Uani 1 1 d .
H12E H 0.4393 0.4111 0.7626 0.092 Uiso 1 1 calc R
C134 C 0.5625(6) 0.3526(2) 0.7416(6) 0.0910(19) Uani 1 1 d .
H13C H 0.6331 0.3560 0.8086 0.109 Uiso 1 1 calc R
C135 C 0.5725(6) 0.3153(2) 0.6645(6) 0.0865(18) Uani 1 1 d .
H13D H 0.6544 0.2949 0.6781 0.104 Uiso 1 1 calc R
C136 C 0.4648(7) 0.3081(2) 0.5693(5) 0.0798(16) Uani 1 1 d .
C138 C 0.0355(11) 0.3840(4) 1.2203(9) 0.170(4) Uiso 1 1 d .
H13E H -0.0255 0.3560 1.2252 0.255 Uiso 1 1 calc R
H13F H 0.0233 0.4080 1.2760 0.255 Uiso 1 1 calc R
H13G H 0.1363 0.3738 1.2343 0.255 Uiso 1 1 calc R
C139 C 0.3693(9) 0.6123(3) 0.3036(8) 0.137(3) Uani 1 1 d .
H13H H 0.3665 0.6222 0.2268 0.206 Uiso 1 1 calc R
H13I H 0.3345 0.5791 0.3043 0.206 Uiso 1 1 calc R
H13J H 0.4683 0.6142 0.3471 0.206 Uiso 1 1 calc R

loop_
_atom_site_aniso_label
_atom_site_aniso_U_11
_atom_site_aniso_U_22
_atom_site_aniso_U_33
_atom_site_aniso_U_23
_atom_site_aniso_U_13
_atom_site_aniso_U_12
O1 0.0557(19) 0.0587(19) 0.110(3) 0.0421(19) 0.0031(19) 0.0002(15)
O2 0.0656(19) 0.0577(17) 0.0383(17) 0.0005(13) 0.0008(14) 0.0203(15)
O11 0.069(2) 0.091(2) 0.089(3) 0.001(2) -0.015(2) -0.030(2)
O12 0.0467(16) 0.0645(18) 0.067(2) 0.0121(15) 0.0030(14) -0.0129(14)
N3 0.127(4) 0.116(4) 0.053(3) -0.035(3) -0.016(3) 0.061(4)
N4 0.080(3) 0.072(3) 0.061(3) -0.004(2) 0.020(2) 0.019(2)
N15 0.0304(16) 0.0472(18) 0.057(2) 0.0146(15) -0.0023(14) -0.0089(14)
N16 0.0345(17) 0.0494(18) 0.058(2) 0.0012(16) 0.0005(15) -0.0067(14)
C1 0.035(2) 0.0426(19) 0.043(2) 0.0032(17) 0.0007(16) -0.0033(16)
C2 0.059(3) 0.067(3) 0.043(3) 0.010(2) 0.002(2) 0.012(2)
C3 0.067(3) 0.081(3) 0.044(3) -0.005(2) 0.006(2) 0.009(3)
C4 0.048(2) 0.053(2) 0.044(2) -0.0039(19) 0.0110(18) 0.0005(19)
C5 0.047(2) 0.046(2) 0.043(2) 0.0051(17) -0.0001(18) 0.0065(18)
C6 0.041(2) 0.042(2) 0.041(2) 0.0012(17) 0.0002(17) -0.0010(17)
C7 0.072(3) 0.054(3) 0.085(4) -0.010(2) 0.014(3) 0.017(2)
C8 0.0303(19) 0.0404(19) 0.049(2) 0.0011(17) 0.0003(16) -0.0002(16)
C9 0.043(2) 0.044(2) 0.041(2) 0.0016(17) -0.0011(17) 0.0015(18)
C10 0.067(3) 0.067(3) 0.044(3) -0.006(2) -0.007(2) 0.020(2)
C11 0.059(3) 0.074(3) 0.051(3) -0.015(2) -0.004(2) 0.013(2)
C12 0.070(3) 0.060(3) 0.068(3) -0.017(2) 0.003(3) 0.018(2)
C13 0.057(3) 0.049(2) 0.054(3) 0.0047(19) -0.002(2) 0.018(2)
C45 0.043(2) 0.0399(19) 0.043(2) -0.0032(17) 0.0007(17) -0.0006(17)
C46 0.051(3) 0.056(2) 0.058(3) 0.006(2) 0.008(2) -0.010(2)
C47 0.055(3) 0.071(3) 0.063(3) -0.001(2) 0.009(2) -0.019(2)
C48 0.033(2) 0.083(3) 0.072(3) 0.002(3) -0.003(2) -0.007(2)
C49 0.044(2) 0.064(3) 0.071(3) 0.012(2) -0.002(2) 0.010(2)
C50 0.041(2) 0.053(2) 0.051(2) 0.001(2) -0.0006(18) -0.0041(19)
C96 0.109(5) 0.148(7) 0.077(4) -0.041(4) 0.027(4) -0.013(5)
C97 0.172(9) 0.154(8) 0.091(5) -0.016(5) 0.021(6) -0.018(7)
C98 0.073(4) 0.093(4) 0.101(5) 0.002(4) 0.014(3) 0.008(3)
C99 0.187(8) 0.164(8) 0.079(5) 0.021(5) 0.069(5) 0.084(7)
C100 0.164(9) 0.293(16) 0.170(10) 0.073(11) 0.100(8) 0.111(10)
C105 0.036(2) 0.0388(19) 0.044(2) 0.0088(16) 0.0015(16) -0.0036(16)
C106 0.048(2) 0.047(2) 0.054(3) 0.0124(19) 0.0020(19) -0.0011(19)
C115 0.053(3) 0.073(3) 0.087(4) -0.008(3) 0.011(3) -0.028(3)
C116 0.055(3) 0.060(3) 0.067(3) -0.015(2) 0.014(2) -0.019(2)
C117 0.046(2) 0.047(2) 0.054(3) -0.0003(19) 0.0115(19) -0.0023(17)
C118 0.051(2) 0.053(2) 0.058(3) 0.001(2) 0.015(2) 0.001(2)
C119 0.084(4) 0.086(4) 0.090(4) 0.004(3) 0.018(3) -0.041(3)
C120 0.068(3) 0.078(3) 0.070(3) 0.007(3) 0.011(3) -0.024(3)
C132 0.053(2) 0.048(2) 0.055(3) 0.0116(19) 0.003(2) -0.0084(18)
O3 0.0686(19) 0.0546(16) 0.0328(15) -0.0012(12) 0.0060(13) -0.0249(14)
O4 0.0480(16) 0.0527(17) 0.080(2) -0.0223(16) 0.0058(15) -0.0052(14)
O15 0.145(4) 0.109(3) 0.104(3) 0.011(3) 0.041(3) 0.062(3)
O16 0.105(3) 0.087(3) 0.078(3) -0.013(2) -0.001(2) 0.023(2)
N1 0.078(3) 0.066(2) 0.052(2) 0.0029(19) 0.013(2) -0.026(2)
N2 0.094(3) 0.076(3) 0.043(2) 0.0173(19) 0.008(2) -0.023(2)
N13 0.0356(17) 0.0403(16) 0.052(2) -0.0077(14) 0.0027(14) 0.0030(13)
N14 0.0410(19) 0.053(2) 0.065(2) 0.0062(17) 0.0092(17) -0.0035(16)
C31 0.051(2) 0.043(2) 0.038(2) -0.0001(17) 0.0084(17) -0.0071(18)
C32 0.040(2) 0.043(2) 0.032(2) -0.0023(16) 0.0079(16) -0.0006(17)
C33 0.040(2) 0.0399(19) 0.036(2) -0.0003(15) 0.0047(16) -0.0020(16)
C34 0.056(3) 0.071(3) 0.032(2) -0.003(2) 0.0056(18) -0.015(2)
C35 0.073(3) 0.069(3) 0.039(2) 0.006(2) 0.013(2) -0.014(2)
C36 0.046(2) 0.048(2) 0.048(2) 0.0021(19) 0.0098(18) -0.0013(18)
C37 0.0366(19) 0.0420(19) 0.036(2) 0.0027(16) 0.0077(15) -0.0053(16)
C38 0.046(2) 0.051(2) 0.045(2) -0.0040(19) 0.0027(18) -0.0089(19)
C39 0.055(3) 0.052(2) 0.044(2) 0.0114(19) 0.0102(19) 0.0039(19)
C40 0.065(3) 0.053(2) 0.052(3) 0.007(2) 0.015(2) -0.009(2)
C41 0.054(3) 0.051(2) 0.051(3) 0.003(2) 0.010(2) -0.008(2)
C42 0.039(2) 0.0385(18) 0.0338(19) 0.0033(15) 0.0041(15) -0.0016(16)
C43 0.078(3) 0.050(3) 0.067(3) 0.004(2) 0.015(3) -0.014(2)
C44 0.094(4) 0.086(4) 0.101(5) 0.013(4) 0.028(4) -0.002(3)
C51 0.036(2) 0.0425(19) 0.043(2) -0.0033(16) 0.0042(16) -0.0045(16)
C52 0.039(2) 0.068(3) 0.055(3) -0.005(2) 0.0026(19) -0.010(2)
C53 0.033(2) 0.085(3) 0.064(3) 0.009(3) 0.004(2) 0.010(2)
C54 0.049(3) 0.077(3) 0.056(3) -0.001(2) 0.007(2) 0.019(2)
C55 0.050(2) 0.055(2) 0.044(2) -0.0069(19) 0.0047(18) 0.0092(19)
C56 0.034(2) 0.049(2) 0.038(2) -0.0012(17) 0.0043(16) 0.0046(17)
C89 0.124(5) 0.075(3) 0.039(3) 0.006(2) 0.012(3) -0.021(3)
C90 0.103(5) 0.160(7) 0.067(4) 0.023(4) -0.002(4) -0.015(5)
C92 0.041(2) 0.046(2) 0.041(2) -0.0070(17) 0.0039(16) -0.0050(17)
C93 0.0361(19) 0.0393(19) 0.037(2) -0.0053(16) 0.0054(15) 0.0007(15)
C107 0.077(4) 0.095(4) 0.090(4) -0.009(3) 0.003(3) -0.029(3)
C121 0.061(3) 0.048(2) 0.056(3) -0.0036(19) 0.016(2) -0.0029(19)
C122 0.051(2) 0.056(2) 0.063(3) -0.002(2) 0.021(2) -0.007(2)
C123 0.064(3) 0.084(3) 0.055(3) 0.019(3) -0.001(2) -0.012(3)
C124 0.069(3) 0.071(3) 0.082(4) 0.004(3) -0.002(3) 0.001(3)
C134 0.066(3) 0.079(4) 0.137(6) 0.026(4) 0.043(4) 0.025(3)
C135 0.056(3) 0.096(4) 0.108(5) 0.028(4) 0.020(3) 0.035(3)
C136 0.089(4) 0.072(3) 0.084(4) 0.010(3) 0.033(3) 0.025(3)
C139 0.114(6) 0.128(7) 0.186(9) 0.014(6) 0.071(6) 0.006(5)

loop_
_atom_type_symbol
_atom_type_description
_atom_type_scat_dispersion_real
_atom_type_scat_dispersion_imag
_atom_type_scat_source
C C 0.0033 0.0016 'International Tables Vol C Tables 4.2.6.8 and 6.1.1.4'
H H 0.0000 0.0000 'International Tables Vol C Tables 4.2.6.8 and 6.1.1.4'
N N 0.0061 0.0033 'International Tables Vol C Tables 4.2.6.8 and 6.1.1.4'
O O 0.0106 0.0060 'International Tables Vol C Tables 4.2.6.8 and 6.1.1.4'

loop_
_geom_angle_atom_site_label_1
_geom_angle_atom_site_label_2
_geom_angle_atom_site_label_3
_geom_angle
C6 O2 C9 119.0(3)
C11 N3 C96 121.5(4)
C11 N3 C95 122.8(5)
C96 N3 C95 114.3(6)
C4 N4 C99 121.5(5)
C4 N4 C7 120.0(4)
C99 N4 C7 118.4(5)
C106 N15 N16 127.3(3)
C106 N15 C105 114.6(3)
N16 N15 C105 115.3(3)
C132 N16 N15 120.7(3)
C6 C1 C2 116.1(4)
C6 C1 C105 122.4(4)
C2 C1 C105 121.5(3)
C3 C2 C1 123.0(4)
C2 C3 C4 120.1(4)
C5 C4 N4 121.4(4)
C5 C4 C3 117.2(4)
N4 C4 C3 121.3(4)
C6 C5 C4 121.3(4)
O2 C6 C5 114.7(3)
O2 C6 C1 123.0(4)
C5 C6 C1 122.2(4)
N4 C7 C98 115.7(5)
C9 C8 C13 115.3(4)
C9 C8 C105 123.1(4)
C13 C8 C105 121.5(3)
C8 C9 C10 123.1(4)
C8 C9 O2 122.0(3)
C10 C9 O2 115.0(3)
C11 C10 C9 121.3(4)
N3 C11 C10 121.7(4)
N3 C11 C12 122.1(4)
C10 C11 C12 116.2(4)
C13 C12 C11 121.7(4)
C12 C13 C8 122.3(4)
C46 C45 C50 120.8(4)
C46 C45 C105 127.4(4)
C50 C45 C105 111.7(3)
C45 C46 C47 117.6(4)
C48 C47 C46 120.8(4)
C47 C48 C49 121.8(4)
C48 C49 C50 116.5(4)
C45 C50 C49 122.4(4)
C45 C50 C106 109.0(3)
C49 C50 C106 128.6(4)
C94 C95 N3 102.3(9)
C97 C96 N3 107.9(8)
C100 C99 N4 116.1(10)
N15 C105 C8 110.6(3)
N15 C105 C1 109.1(3)
C8 C105 C1 110.0(3)
N15 C105 C45 99.1(3)
C8 C105 C45 112.3(3)
C1 C105 C45 115.2(3)
O1 C106 N15 126.1(4)
O1 C106 C50 128.9(4)
N15 C106 C50 105.1(3)
C116 C115 C119 119.7(4)
O11 C116 C115 123.6(4)
O11 C116 C117 115.9(4)
C115 C116 C117 120.5(4)
O12 C117 C116 117.2(4)
O12 C117 C118 123.7(4)
C116 C117 C118 119.1(4)
C120 C118 C117 119.5(4)
C120 C118 C132 118.6(4)
C117 C118 C132 121.9(4)
C120 C119 C115 121.4(5)
C119 C120 C118 119.8(5)
N16 C132 C118 120.3(4)
C37 O3 C32 117.8(3)
C36 N1 C43 120.7(4)
C36 N1 C44 122.2(4)
C43 N1 C44 116.5(4)
C39 N2 C91 119.6(5)
C39 N2 C89 120.0(4)
C91 N2 C89 120.0(5)
C92 N13 N14 117.8(3)
C92 N13 C93 114.5(3)
N14 N13 C93 127.2(3)
C121 N14 N13 122.5(4)
C36 C31 C32 120.7(4)
C33 C32 O3 123.6(3)
C33 C32 C31 122.5(3)
O3 C32 C31 113.9(3)
C32 C33 C34 115.9(3)
C32 C33 C93 122.1(3)
C34 C33 C93 122.0(3)
C35 C34 C33 122.8(4)
C34 C35 C36 121.2(4)
N1 C36 C31 121.6(4)
N1 C36 C35 121.5(4)
C31 C36 C35 116.9(4)
O3 C37 C38 114.0(3)
O3 C37 C42 123.0(3)
C38 C37 C42 123.0(3)
C37 C38 C39 120.5(4)
N2 C39 C40 122.2(4)
N2 C39 C38 120.9(4)
C40 C39 C38 116.8(4)
C41 C40 C39 121.4(4)
C40 C41 C42 122.6(4)
C37 C42 C41 115.7(3)
C37 C42 C93 122.5(3)
C41 C42 C93 121.8(3)
N1 C43 C107 114.6(5)
C139 C44 N1 111.2(6)
C56 C51 C52 121.1(4)
C56 C51 C92 109.4(3)
C52 C51 C92 129.5(4)
C53 C52 C51 118.2(4)
C52 C53 C54 120.2(4)
C55 C54 C53 122.1(4)
C54 C55 C56 117.8(4)
C51 C56 C55 120.5(3)
C51 C56 C93 110.4(3)
C55 C56 C93 129.1(3)
N2 C89 C90 111.6(6)
C138 C91 N2 130.2(9)
O4 C92 N13 125.2(4)
O4 C92 C51 128.7(4)
N13 C92 C51 106.1(3)
N13 C93 C33 111.7(3)
N13 C93 C42 112.1(3)
C33 C93 C42 109.9(3)
N13 C93 C56 99.4(3)
C33 C93 C56 113.7(3)
C42 C93 C56 109.8(3)
N14 C121 C122 121.5(4)
C124 C122 C123 120.9(5)
C124 C122 C121 119.6(4)
C123 C122 C121 119.4(4)
O16 C123 C122 127.5(5)
O16 C123 C136 114.7(5)
C122 C123 C136 117.8(5)
C122 C124 C134 122.3(6)
C135 C134 C124 117.8(6)
C136 C135 C134 121.5(5)
O15 C136 C135 120.6(5)
O15 C136 C123 119.6(6)
C135 C136 C123 119.6(5)

loop_
_geom_bond_atom_site_label_1
_geom_bond_atom_site_label_2
_geom_bond_distance
O1 C106 1.210(5)
O2 C6 1.364(5)
O2 C9 1.386(5)
O11 C116 1.366(6)
O12 C117 1.348(5)
N3 C11 1.366(6)
N3 C96 1.511(9)
N3 C95 1.574(10)
N4 C4 1.396(6)
N4 C99 1.443(8)
N4 C7 1.456(7)
N15 C106 1.372(5)
N15 N16 1.380(4)
N15 C105 1.502(5)
N16 C132 1.279(5)
C1 C6 1.386(5)
C1 C2 1.396(6)
C1 C105 1.508(6)
C2 C3 1.369(7)
C3 C4 1.412(6)
C4 C5 1.389(6)
C5 C6 1.378(6)
C7 C98 1.500(8)
C8 C9 1.382(5)
C8 C13 1.413(6)
C8 C105 1.507(6)
C9 C10 1.383(6)
C10 C11 1.377(6)
C11 C12 1.426(7)
C12 C13 1.347(7)
C45 C46 1.360(6)
C45 C50 1.368(6)
C45 C105 1.520(5)
C46 C47 1.400(6)
C47 C48 1.364(7)
C48 C49 1.371(7)
C49 C50 1.385(6)
C50 C106 1.498(6)
C94 C95 1.314(14)
C96 C97 1.406(11)
C99 C100 1.395(14)
C115 C116 1.369(7)
C115 C119 1.380(8)
C116 C117 1.397(6)
C117 C118 1.405(6)
C118 C120 1.394(6)
C118 C132 1.451(6)
C119 C120 1.365(7)
O3 C37 1.371(4)
O3 C32 1.381(4)
O4 C92 1.219(5)
O15 C136 1.339(7)
O16 C123 1.336(6)
N1 C36 1.367(5)
N1 C43 1.466(6)
N1 C44 1.484(7)
N2 C39 1.392(6)
N2 C91 1.432(10)
N2 C89 1.462(7)
N13 C92 1.362(5)
N13 N14 1.366(5)
N13 C93 1.498(5)
N14 C121 1.235(5)
C31 C36 1.386(6)
C31 C32 1.407(5)
C32 C33 1.372(5)
C33 C34 1.401(5)
C33 C93 1.512(5)
C34 C35 1.364(6)
C35 C36 1.407(6)
C37 C38 1.376(6)
C37 C42 1.381(5)
C38 C39 1.403(6)
C39 C40 1.392(6)
C40 C41 1.365(6)
C41 C42 1.393(5)
C42 C93 1.509(5)
C43 C107 1.496(8)
C44 C139 1.453(10)
C51 C56 1.387(5)
C51 C52 1.397(5)
C51 C92 1.467(6)
C52 C53 1.372(7)
C53 C54 1.399(7)
C54 C55 1.365(6)
C55 C56 1.396(5)
C56 C93 1.524(5)
C89 C90 1.464(9)
C91 C138 1.296(12)
C121 C122 1.491(6)
C122 C124 1.348(7)
C122 C123 1.388(7)
C123 C136 1.441(8)
C124 C134 1.390(7)
C134 C135 1.391(9)
C135 C136 1.366(8)
